data_4306763
loop_
_publ_author_name
'Chinwon Rim'
'Hongming Zhang'
'David Y. Son'

_publ_contact_author_address
;Department of Chemistry
Southern Methodist University
Dallas, TX 75275-0314
;
_publ_contact_author_email dson@smu.edu
_publ_contact_author_name 'Professor David Y. Son'
_publ_section_title
;
Silyl-Substituted Thioether Ligands and Their Ag(I) Complexes
;
_journal_name_full 'Inorganic Chemistry'
_journal_page_first 11993
_journal_page_last 12003
_journal_paper_doi 10.1021/ic801580t
_journal_volume 47
_journal_year 2008
_chemical_formula_sum 'C10 H16 Ag F3 O3 S3 Si'
_chemical_formula_weight 473.37
_chemical_name_systematic
; 
 ? 
;
_space_group_IT_number 61
_symmetry_cell_setting orthorhombic
_symmetry_space_group_name_Hall '-P 2ac 2ab'
_symmetry_space_group_name_H-M 'P b c a'
_atom_sites_solution_hydrogens geom
_atom_sites_solution_primary direct
_atom_sites_solution_secondary difmap
_audit_creation_method SHELXL-97
_cell_angle_alpha 90.00
_cell_angle_beta 90.00
_cell_angle_gamma 90.00
_cell_formula_units_Z 8
_cell_length_a 12.9776(14)
_cell_length_b 15.3104(17)
_cell_length_c 17.5409(19)
_cell_measurement_reflns_used 4505
_cell_measurement_temperature 296(2)
_cell_measurement_theta_max 26.10
_cell_measurement_theta_min 2.66
_cell_volume 3485.2(7)
_computing_cell_refinement 'Bruker SAINT'
_computing_data_collection 'Bruker SMART'
_computing_data_reduction 'Bruker SAINT'
_computing_molecular_graphics 'Bruker SHELXTL'
_computing_publication_material 'Bruker SHELXTL'
_computing_structure_refinement 'SHELXL-97 (Sheldrick, 1997)'
_computing_structure_solution 'SHELXS-97 (Sheldrick, 1990)'
_diffrn_ambient_temperature 296(2)
_diffrn_detector_area_resol_mean 83.33
_diffrn_measured_fraction_theta_full 0.980
_diffrn_measured_fraction_theta_max 0.980
_diffrn_measurement_device_type 'Bruker APEX'
_diffrn_measurement_method 'phi and omega scans'
_diffrn_radiation_monochromator graphite
_diffrn_radiation_source 'fine-focus sealed tube'
_diffrn_radiation_type MoK\a
_diffrn_radiation_wavelength 0.71073
_diffrn_reflns_av_R_equivalents 0.081
_diffrn_reflns_av_sigmaI/netI 0.061
_diffrn_reflns_limit_h_max 17
_diffrn_reflns_limit_h_min -17
_diffrn_reflns_limit_k_max 20
_diffrn_reflns_limit_k_min -20
_diffrn_reflns_limit_l_max 22
_diffrn_reflns_limit_l_min -22
_diffrn_reflns_number 55552
_diffrn_reflns_theta_full 28.34
_diffrn_reflns_theta_max 28.34
_diffrn_reflns_theta_min 2.32
_exptl_absorpt_coefficient_mu 1.617
_exptl_absorpt_correction_T_max 0.876
_exptl_absorpt_correction_T_min 0.519
_exptl_absorpt_correction_type multi-scan
_exptl_absorpt_process_details 'Bruker SADABS'
_exptl_crystal_colour colorless
_exptl_crystal_density_diffrn 1.804
_exptl_crystal_density_method 'not measured'
_exptl_crystal_description needles
_exptl_crystal_F_000 1888
_exptl_crystal_size_max 0.47
_exptl_crystal_size_mid 0.12
_exptl_crystal_size_min 0.08
_refine_diff_density_max 2.551
_refine_diff_density_min -0.909
_refine_diff_density_rms 0.119
_refine_ls_extinction_method none
_refine_ls_goodness_of_fit_ref 0.754
_refine_ls_hydrogen_treatment constr
_refine_ls_matrix_type full
_refine_ls_number_parameters 193
_refine_ls_number_reflns 55554
_refine_ls_number_restraints 0
_refine_ls_restrained_S_all 0.754
_refine_ls_R_factor_all 0.160
_refine_ls_R_factor_gt 0.063
_refine_ls_shift/su_max 0.003
_refine_ls_shift/su_mean 0.000
_refine_ls_structure_factor_coef Fsqd
_refine_ls_weighting_details 'calc w=1/[\s^2^(Fo^2^)+(0.0549P)^2^+0.0000P] where P=(Fo^2^+2Fc^2^)/3'
_refine_ls_weighting_scheme calc
_refine_ls_wR_factor_gt 0.127
_refine_ls_wR_factor_ref 0.153
_reflns_number_gt 20113
_reflns_number_total 55554
_reflns_threshold_expression >2sigma(I)
_cod_data_source_file ic801580t_si_001_5.cif
_cod_data_source_block 1d-M
_cod_database_code 4306763

loop_
_symmetry_equiv_pos_as_xyz
'x, y, z'
'-x+1/2, -y, z+1/2'
'-x, y+1/2, -z+1/2'
'x+1/2, -y+1/2, -z'
'-x, -y, -z'
'x-1/2, y, -z-1/2'
'x, -y-1/2, z-1/2'
'-x-1/2, y-1/2, z'

loop_
_atom_site_label
_atom_site_type_symbol
_atom_site_fract_x
_atom_site_fract_y
_atom_site_fract_z
_atom_site_U_iso_or_equiv
_atom_site_adp_type
_atom_site_occupancy
_atom_site_symmetry_multiplicity
_atom_site_calc_flag
_atom_site_refinement_flags
_atom_site_disorder_assembly
_atom_site_disorder_group
Ag1 Ag 1.123623(14) 0.034580(15) 0.725233(12) 0.06896(9) Uani 1 1 d . . .
Si1 Si 0.86574(5) 0.03643(5) 0.68575(4) 0.04511(17) Uani 1 1 d . . .
S1 S 1.00135(4) -0.03636(4) 0.82026(3) 0.04344(16) Uani 1 1 d . . .
S2 S 0.77083(4) -0.05820(4) 0.82388(4) 0.04659(17) Uani 1 1 d . . .
C1 C 0.87641(14) 0.00865(13) 0.78976(12) 0.0392(6) Uani 1 1 d . . .
H1 H 0.8696 0.0644 0.8167 0.047 Uiso 1 1 calc R . .
C2 C 0.99750(19) -0.14748(16) 0.78791(15) 0.0712(9) Uani 1 1 d . . .
H2A H 0.9385 -0.1762 0.8093 0.107 Uiso 1 1 calc R . .
H2B H 1.0590 -0.1771 0.8038 0.107 Uiso 1 1 calc R . .
H2C H 0.9929 -0.1485 0.7333 0.107 Uiso 1 1 calc R . .
C3 C 0.77772(17) -0.04085(17) 0.92550(13) 0.0673(8) Uani 1 1 d . . .
H3A H 0.8429 -0.0614 0.9442 0.101 Uiso 1 1 calc R . .
H3B H 0.7230 -0.0723 0.9501 0.101 Uiso 1 1 calc R . .
H3C H 0.7709 0.0204 0.9363 0.101 Uiso 1 1 calc R . .
C4 C 0.97937(16) 0.10631(16) 0.66239(13) 0.0476(7) Uani 1 1 d . . .
H4 H 0.9894 0.1559 0.6922 0.057 Uiso 1 1 calc R . .
C5 C 1.0479(2) 0.0915(2) 0.60657(15) 0.0792(9) Uani 1 1 d . . .
H5A H 1.0409 0.0428 0.5754 0.095 Uiso 1 1 calc R . .
H5B H 1.1024 0.1301 0.5991 0.095 Uiso 1 1 calc R . .
C6 C 0.74795(16) 0.10573(16) 0.67291(14) 0.0469(6) Uani 1 1 d . . .
H6 H 0.7055 0.0923 0.6319 0.056 Uiso 1 1 calc R . .
C7 C 0.71975(18) 0.17106(18) 0.71593(15) 0.0685(8) Uani 1 1 d . . .
H7A H 0.7597 0.1870 0.7577 0.082 Uiso 1 1 calc R . .
H7B H 0.6597 0.2016 0.7049 0.082 Uiso 1 1 calc R . .
C8 C 0.8596(2) -0.06029(17) 0.62557(14) 0.0624(8) Uani 1 1 d . . .
H8 H 0.9216 -0.0887 0.6159 0.075 Uiso 1 1 calc R . .
C9 C 0.7787(2) -0.0934(2) 0.59510(15) 0.0878(10) Uani 1 1 d . . .
H9A H 0.7147 -0.0675 0.6030 0.105 Uiso 1 1 calc R . .
H9B H 0.7840 -0.1433 0.5651 0.105 Uiso 1 1 calc R . .
C10 C 0.9710(3) 0.3046(2) 0.4813(2) 0.0818(10) Uani 1 1 d . . .
F1 F 0.97163(16) 0.39015(13) 0.48235(11) 0.1284(8) Uani 1 1 d . . .
F2 F 1.06768(15) 0.27742(13) 0.48245(12) 0.1313(8) Uani 1 1 d . . .
F3 F 0.93062(19) 0.27841(15) 0.54432(11) 0.1479(9) Uani 1 1 d . . .
S3 S 0.90477(5) 0.26278(5) 0.39908(4) 0.0582(2) Uani 1 1 d . . .
O1 O 0.96127(16) 0.29945(12) 0.33689(11) 0.0907(7) Uani 1 1 d . . .
O2 O 0.80504(13) 0.29924(14) 0.40726(12) 0.0974(7) Uani 1 1 d . . .
O3 O 0.91381(12) 0.17121(11) 0.40636(11) 0.0809(6) Uani 1 1 d . . .

loop_
_atom_site_aniso_label
_atom_site_aniso_U_11
_atom_site_aniso_U_22
_atom_site_aniso_U_33
_atom_site_aniso_U_23
_atom_site_aniso_U_13
_atom_site_aniso_U_12
Ag1 0.02554(9) 0.09756(18) 0.08377(17) 0.02554(14) 0.00518(12) 0.00778(12)
Si1 0.0265(3) 0.0576(4) 0.0512(4) 0.0061(4) -0.0020(3) 0.0066(3)
S1 0.0276(3) 0.0531(4) 0.0496(4) 0.0045(4) -0.0022(3) 0.0047(3)
S2 0.0280(3) 0.0553(4) 0.0565(4) 0.0023(3) 0.0020(3) -0.0054(3)
C1 0.0195(10) 0.0371(13) 0.0609(16) 0.0002(11) -0.0006(12) -0.0015(11)
C2 0.0629(18) 0.063(2) 0.088(2) -0.0068(16) -0.0047(16) 0.0252(15)
C3 0.0445(15) 0.098(2) 0.0591(18) 0.0066(17) 0.0088(13) -0.0088(16)
C4 0.0282(13) 0.0602(17) 0.0545(18) 0.0202(14) -0.0007(12) 0.0048(12)
C5 0.0445(16) 0.116(3) 0.077(2) 0.032(2) -0.0001(16) 0.0035(17)
C6 0.0254(13) 0.0595(18) 0.0559(17) 0.0063(14) -0.0021(12) 0.0062(12)
C7 0.0377(15) 0.076(2) 0.092(2) -0.0007(19) -0.0088(16) 0.0094(15)
C8 0.0453(16) 0.084(2) 0.0584(18) -0.0026(15) -0.0112(14) 0.0100(15)
C9 0.070(2) 0.105(3) 0.089(2) -0.025(2) 0.0007(19) 0.004(2)
C10 0.087(3) 0.074(3) 0.084(3) -0.005(2) -0.024(2) 0.021(2)
F1 0.169(2) 0.0757(14) 0.1402(18) -0.0346(14) -0.0657(15) 0.0113(14)
F2 0.0811(14) 0.1392(18) 0.174(2) -0.0224(15) -0.0656(13) 0.0169(13)
F3 0.200(2) 0.189(2) 0.0549(14) 0.0160(14) -0.0060(14) 0.0543(18)
S3 0.0503(4) 0.0564(5) 0.0677(5) -0.0063(4) -0.0050(4) 0.0085(4)
O1 0.1179(17) 0.0800(15) 0.0744(16) 0.0095(12) 0.0286(13) 0.0120(13)
O2 0.0524(12) 0.1199(19) 0.1199(19) -0.0169(14) -0.0122(12) 0.0326(12)
O3 0.0619(12) 0.0520(13) 0.1289(18) -0.0053(12) -0.0037(11) -0.0047(10)

loop_
_atom_type_symbol
_atom_type_description
_atom_type_scat_dispersion_real
_atom_type_scat_dispersion_imag
_atom_type_scat_source
C C 0.0033 0.0016 'International Tables Vol C Tables 4.2.6.8 and 6.1.1.4'
H H 0.0000 0.0000 'International Tables Vol C Tables 4.2.6.8 and 6.1.1.4'
O O 0.0106 0.0060 'International Tables Vol C Tables 4.2.6.8 and 6.1.1.4'
F F 0.0171 0.0103 'International Tables Vol C Tables 4.2.6.8 and 6.1.1.4'
S S 0.1246 0.1234 'International Tables Vol C Tables 4.2.6.8 and 6.1.1.4'
Ag Ag -0.8971 1.1015 'International Tables Vol C Tables 4.2.6.8 and 6.1.1.4'
Si Si 0.0817 0.0704 'International Tables Vol C Tables 4.2.6.8 and 6.1.1.4'

loop_
_geom_angle_atom_site_label_1
_geom_angle_atom_site_label_2
_geom_angle_atom_site_label_3
_geom_angle
_geom_angle_site_symmetry_1
_geom_angle_site_symmetry_3
_geom_angle_publ_flag
C4 Ag1 C5 31.81(7) . . ?
C4 Ag1 S2 132.79(6) . 6_657 ?
C5 Ag1 S2 102.26(7) . 6_657 ?
C4 Ag1 S1 90.55(5) . . ?
C5 Ag1 S1 117.14(6) . . ?
S2 Ag1 S1 117.00(2) 6_657 . ?
C4 Ag1 C6 126.14(8) . 6_657 ?
C5 Ag1 C6 132.03(9) . 6_657 ?
S2 Ag1 C6 90.04(5) 6_657 6_657 ?
S1 Ag1 C6 96.54(6) . 6_657 ?
C4 Ag1 C7 100.55(8) . 6_657 ?
C5 Ag1 C7 103.80(9) . 6_657 ?
S2 Ag1 C7 102.73(6) 6_657 6_657 ?
S1 Ag1 C7 112.08(6) . 6_657 ?
C6 Ag1 C7 28.59(6) 6_657 6_657 ?
C8 Si1 C4 111.93(12) . . ?
C8 Si1 C6 110.80(12) . . ?
C4 Si1 C6 107.06(10) . . ?
C8 Si1 C1 112.47(11) . . ?
C4 Si1 C1 106.53(9) . . ?
C6 Si1 C1 107.76(10) . . ?
C2 S1 C1 103.80(10) . . ?
C2 S1 Ag1 102.41(9) . . ?
C1 S1 Ag1 101.48(7) . . ?
C3 S2 C1 101.87(10) . . ?
C3 S2 Ag1 106.92(8) . 6_557 ?
C1 S2 Ag1 98.13(7) . 6_557 ?
S2 C1 S1 111.01(11) . . ?
S2 C1 Si1 113.14(10) . . ?
S1 C1 Si1 115.59(11) . . ?
S2 C1 H1 105.4 . . ?
S1 C1 H1 105.4 . . ?
Si1 C1 H1 105.4 . . ?
S1 C2 H2A 109.5 . . ?
S1 C2 H2B 109.5 . . ?
H2A C2 H2B 109.5 . . ?
S1 C2 H2C 109.5 . . ?
H2A C2 H2C 109.5 . . ?
H2B C2 H2C 109.5 . . ?
S2 C3 H3A 109.5 . . ?
S2 C3 H3B 109.5 . . ?
H3A C3 H3B 109.5 . . ?
S2 C3 H3C 109.5 . . ?
H3A C3 H3C 109.5 . . ?
H3B C3 H3C 109.5 . . ?
C5 C4 Si1 125.9(2) . . ?
C5 C4 Ag1 75.21(14) . . ?
Si1 C4 Ag1 104.45(9) . . ?
C5 C4 H4 117.0 . . ?
Si1 C4 H4 117.0 . . ?
Ag1 C4 H4 90.4 . . ?
C4 C5 Ag1 72.97(14) . . ?
C4 C5 H5A 120.0 . . ?
Ag1 C5 H5A 104.6 . . ?
C4 C5 H5B 120.0 . . ?
Ag1 C5 H5B 92.3 . . ?
H5A C5 H5B 120.0 . . ?
C7 C6 Si1 126.4(2) . . ?
C7 C6 Ag1 75.74(15) . 6_557 ?
Si1 C6 Ag1 100.57(9) . 6_557 ?
C7 C6 H6 116.8 . . ?
Si1 C6 H6 116.8 . . ?
Ag1 C6 H6 94.0 6_557 . ?
C6 C7 Ag1 75.66(16) . 6_557 ?
C6 C7 H7A 120.0 . . ?
Ag1 C7 H7A 99.4 6_557 . ?
C6 C7 H7B 120.0 . . ?
Ag1 C7 H7B 94.8 6_557 . ?
H7A C7 H7B 120.0 . . ?
C9 C8 Si1 126.8(2) . . ?
C9 C8 H8 116.6 . . ?
Si1 C8 H8 116.6 . . ?
C8 C9 H9A 120.0 . . ?
C8 C9 H9B 120.0 . . ?
H9A C9 H9B 120.0 . . ?
F3 C10 F1 107.6(3) . . ?
F3 C10 F2 105.9(3) . . ?
F1 C10 F2 107.9(3) . . ?
F3 C10 S3 112.6(3) . . ?
F1 C10 S3 111.8(2) . . ?
F2 C10 S3 110.8(2) . . ?
O3 S3 O2 117.24(12) . . ?
O3 S3 O1 114.60(12) . . ?
O2 S3 O1 113.03(13) . . ?
O3 S3 C10 103.96(14) . . ?
O2 S3 C10 102.43(15) . . ?
O1 S3 C10 103.14(16) . . ?

loop_
_geom_bond_atom_site_label_1
_geom_bond_atom_site_label_2
_geom_bond_distance
_geom_bond_site_symmetry_2
_geom_bond_publ_flag
Ag1 C4 2.434(2) . ?
Ag1 C5 2.461(2) . ?
Ag1 S2 2.5316(7) 6_657 ?
Ag1 S1 2.5449(6) . ?
Ag1 C6 2.642(2) 6_657 ?
Ag1 C7 2.643(3) 6_657 ?
Si1 C8 1.820(3) . ?
Si1 C4 1.867(2) . ?
Si1 C6 1.874(2) . ?
Si1 C1 1.879(2) . ?
S1 C2 1.794(2) . ?
S1 C1 1.8412(19) . ?
S2 C3 1.804(2) . ?
S2 C1 1.8120(19) . ?
S2 Ag1 2.5316(7) 6_557 ?
C1 H1 0.9800 . ?
C2 H2A 0.9600 . ?
C2 H2B 0.9600 . ?
C2 H2C 0.9600 . ?
C3 H3A 0.9600 . ?
C3 H3B 0.9600 . ?
C3 H3C 0.9600 . ?
C4 C5 1.342(3) . ?
C4 H4 0.9300 . ?
C5 H5A 0.9300 . ?
C5 H5B 0.9300 . ?
C6 C7 1.305(3) . ?
C6 Ag1 2.642(2) 6_557 ?
C6 H6 0.9300 . ?
C7 Ag1 2.643(3) 6_557 ?
C7 H7A 0.9300 . ?
C7 H7B 0.9300 . ?
C8 C9 1.283(3) . ?
C8 H8 0.9300 . ?
C9 H9A 0.9300 . ?
C9 H9B 0.9300 . ?
C10 F3 1.288(3) . ?
C10 F1 1.310(3) . ?
C10 F2 1.323(3) . ?
C10 S3 1.796(3) . ?
S3 O3 1.4127(18) . ?
S3 O2 1.4168(17) . ?
S3 O1 1.4293(19) . ?
